data_1533444
loop_
_publ_author_name
'Sharma, I.B.'
'Singh, C.'
'Singh, D.'

_publ_section_title
;
 Synthesis, structure, electric transport and magnetic properties of Sr3
 Mn Ti O7-d
;
_journal_name_full 'Journal of Alloys Compd.'
_journal_page_first 11
_journal_page_last 14
_journal_volume 375
_journal_year 2004
_chemical_formula_sum 'Mn O6.891 Sr3 Ti'
_chemical_name_systematic 'Sr3 (Mn Ti O6.891)'
_space_group_IT_number 139
_symmetry_space_group_name_Hall '-I 4 2'
_symmetry_space_group_name_H-M 'I 4/m m m'
_cell_angle_alpha 90
_cell_angle_beta 90
_cell_angle_gamma 90
_cell_formula_units_Z 2
_cell_length_a 3.8488
_cell_length_b 3.8488
_cell_length_c 20.1627
_cell_volume 298.675
_citation_journal_id_ASTM JALCEU
_cod_data_source_file Sharma_JALCEU_2004_1517.cif
_cod_data_source_block Mn1O6.891Sr3Ti1
_cod_original_cell_volume 298.6754
_cod_original_formula_sum 'Mn1 O6.891 Sr3 Ti1'
_cod_database_code 1533444

loop_
_symmetry_equiv_pos_as_xyz
x,y,z
-y,x,z
-x,-y,z
y,-x,z
x,-y,-z
y,x,-z
-x,y,-z
-y,-x,-z
-x,-y,-z
y,-x,-z
x,y,-z
-y,x,-z
-x,y,z
-y,-x,z
x,-y,z
y,x,z
x+1/2,y+1/2,z+1/2
-y+1/2,x+1/2,z+1/2
-x+1/2,-y+1/2,z+1/2
y+1/2,-x+1/2,z+1/2
x+1/2,-y+1/2,-z+1/2
y+1/2,x+1/2,-z+1/2
-x+1/2,y+1/2,-z+1/2
-y+1/2,-x+1/2,-z+1/2
-x+1/2,-y+1/2,-z+1/2
y+1/2,-x+1/2,-z+1/2
x+1/2,y+1/2,-z+1/2
-y+1/2,x+1/2,-z+1/2
-x+1/2,y+1/2,z+1/2
-y+1/2,-x+1/2,z+1/2
x+1/2,-y+1/2,z+1/2
y+1/2,x+1/2,z+1/2

loop_
_atom_site_label
_atom_site_type_symbol
_atom_site_fract_x
_atom_site_fract_y
_atom_site_fract_z
_atom_site_occupancy
_atom_site_U_iso_or_equiv
Mn1 Mn+3 0 0 0.1132 0.5 0.0
O1 O-2 0 0 0 0.891 0.0
O2 O-2 0 0 0.1772 1 0.0
O3 O-2 0 0.5 0.0992 1 0.0
Sr2 Sr+2 0 0 0.3042 1 0.0
Sr1 Sr+2 0 0 0.5 1 0.0
Ti1 Ti+4 0 0 0.1132 0.5 0.0
